data_2101697
loop_
_publ_author_name
'Sowa, H.'

_publ_section_title
;
 Pressure-Induced <i>Fm</i>-3<i>m</i> <i>R</i>-3 Phase Transition in
 NaSbF~6~
;
_journal_issue 1
_journal_name_full 'Acta Crystallographica Section B'
_journal_page_first 25
_journal_page_last 31
_journal_paper_doi 10.1107/S010876819601066X
_journal_volume 53
_journal_year 1997
_chemical_formula_sum 'F6 Na Sb'
_symmetry_cell_setting cubic
_symmetry_space_group_name_Hall '-F 4 2 3'
_symmetry_space_group_name_H-M 'F m -3 m'
_cell_angle_alpha 90.0
_cell_angle_beta 90.0
_cell_angle_gamma 90.0
_cell_formula_units_Z 4
_cell_length_a 8.198(2)
_cell_length_b 8.198(2)
_cell_length_c 8.198(2)
_cell_measurement_reflns_used 25
_cell_measurement_theta_max 20
_cell_measurement_theta_min 12
_cell_volume 551.0(2)
_diffrn_radiation_type MoK\a
_diffrn_radiation_wavelength 0.7107
_exptl_crystal_colour colourless
_exptl_crystal_density_diffrn 3.119
_exptl_crystal_size_max 0.09
_exptl_crystal_size_mid 0.09
_exptl_crystal_size_min 0.05
_refine_ls_R_factor_obs 0.0225
_reflns_number_total 47
_cod_data_source_file se0203.cif
_cod_data_source_block se0203a
_cod_original_cell_volume 550.9(3)
_cod_original_formula_sum 'Na1 Sb1 F6'
_cod_database_code 2101697

loop_
_atom_site_label
_atom_site_fract_x
_atom_site_fract_y
_atom_site_fract_z
Sb .0 .0 .0
Na .5 .5 .5
F .2260(8) .0 .0
